data_7233492
loop_
_publ_author_name
'Tomoyuki Kakinuma'
'Hirotaka Kojima'
'Minoru Ashizawa'
'Hidetoshi Matsumoto'
'Takehiko Mori'

_publ_section_title
;
 Correlation of mobility and molecular packing in organic transistors
 based on cycloalkyl naphthalene diimides
;
_journal_name_full 'Journal of Materials Chemistry C'
_journal_page_first 5395
_journal_page_last 5401
_journal_paper_doi 10.1039/C3TC30920G
_journal_volume 1
_journal_year 2013
_chemical_formula_moiety 'C24 H22 N2 O4'
_chemical_formula_sum 'C24 H22 N2 O4'
_chemical_formula_weight 402.45
_space_group_IT_number 2
_space_group_name_Hall '-P 1'
_space_group_name_H-M_alt 'P -1'
_symmetry_cell_setting triclinic
_symmetry_Int_Tables_number 2
_symmetry_space_group_name_Hall '-P 1'
_symmetry_space_group_name_H-M 'P -1'
_atom_sites_solution_hydrogens geom
_atom_sites_solution_primary direct
_atom_sites_solution_secondary difmap
_cell_angle_alpha 98.72(5)
_cell_angle_beta 104.53(5)
_cell_angle_gamma 74.80(5)
_cell_formula_units_Z 1
_cell_length_a 6.0407(18)
_cell_length_b 16.750(6)
_cell_length_c 5.2404(19)
_cell_measurement_reflns_used 1459
_cell_measurement_temperature 293
_cell_measurement_theta_max 29.77
_cell_measurement_theta_min 2.53
_cell_volume 493.2(3)
_computing_cell_refinement CrystalClear
_computing_data_collection 'CrystalClear (Rigaku/MSC Inc., 2006)'
_computing_data_reduction CrystalClear
_computing_molecular_graphics 'CrystalStructure 4.0'
_computing_publication_material 'CrystalStructure 4.0 (Rigaku, 2010)'
_computing_structure_refinement 'CRYSTALS (Carruthers, et al., 1999)'
_computing_structure_solution 'Il Milione (Burla, et al., 2007)'
_diffrn_ambient_temperature 293
_diffrn_detector_area_resol_mean 14.629
_diffrn_measured_fraction_theta_full 0.813
_diffrn_measured_fraction_theta_max 0.813
_diffrn_measurement_device_type 'Rigaku Mercury70'
_diffrn_measurement_method \w
_diffrn_radiation_type 'Mo K\a'
_diffrn_radiation_wavelength 0.71070
_diffrn_reflns_av_R_equivalents 0.0540
_diffrn_reflns_limit_h_max 8
_diffrn_reflns_limit_h_min 0
_diffrn_reflns_limit_k_max 23
_diffrn_reflns_limit_k_min -19
_diffrn_reflns_limit_l_max 7
_diffrn_reflns_limit_l_min -7
_diffrn_reflns_number 2466
_diffrn_reflns_theta_full 30.59
_diffrn_reflns_theta_max 30.59
_diffrn_standards_interval_count .
_diffrn_standards_number 0
_exptl_absorpt_coefficient_mu 0.093
_exptl_absorpt_correction_T_max 0.982
_exptl_absorpt_correction_T_min 0.318
_exptl_absorpt_correction_type multi-scan
_exptl_absorpt_process_details 'REQAB (Rigaku, 1998)'
_exptl_crystal_colour colorless
_exptl_crystal_density_diffrn 1.355
_exptl_crystal_density_method 'not measured'
_exptl_crystal_description prism
_exptl_crystal_F_000 212.00
_exptl_crystal_size_max 0.200
_exptl_crystal_size_mid 0.200
_exptl_crystal_size_min 0.200
_refine_diff_density_max 0.354
_refine_diff_density_min -0.342
_refine_ls_extinction_method none
_refine_ls_goodness_of_fit_ref 1.257
_refine_ls_hydrogen_treatment constr
_refine_ls_number_parameters 147
_refine_ls_number_reflns 2466
_refine_ls_R_factor_gt 0.0664
_refine_ls_shift/su_max 0.000
_refine_ls_structure_factor_coef Fsqd
_refine_ls_weighting_details 'w = 1/\s^2^(Fo^2^)'
_refine_ls_weighting_scheme sigma
_refine_ls_wR_factor_ref 0.1502
_reflns_number_gt 911
_reflns_number_total 2466
_reflns_threshold_expression F^2^>2.0\s(F^2^)
_cod_data_source_file 1000002.cif
_cod_data_source_block PCOD1000002
_cod_original_cell_volume 493.2(4)
_cod_database_code 7233492

loop_
_symmetry_equiv_pos_site_id
_symmetry_equiv_pos_as_xyz
1 +X,+Y,+Z
2 -X,-Y,-Z

loop_
_atom_site_label
_atom_site_type_symbol
_atom_site_fract_x
_atom_site_fract_y
_atom_site_fract_z
_atom_site_U_iso_or_equiv
_atom_site_adp_type
_atom_site_occupancy
_atom_site_symmetry_multiplicity
_atom_site_calc_flag
_atom_site_refinement_flags
_atom_site_disorder_assembly
_atom_site_disorder_group
O(2) O 0.2615(4) 0.75045(12) 0.3630(5) 0.0648(8) Uani 1.0 2 d . . .
O(3) O -0.0393(4) 0.62973(11) 0.8781(5) 0.0596(7) Uani 1.0 2 d . . .
N(1) N 0.1142(4) 0.69262(13) 0.6290(5) 0.0504(8) Uani 1.0 2 d . . .
C(1) C 0.4291(5) 0.60815(16) 0.4136(6) 0.0406(8) Uani 1.0 2 d . . .
C(2) C 0.2611(5) 0.54267(16) 0.6811(6) 0.0402(8) Uani 1.0 2 d . . .
C(3) C 0.4217(4) 0.53776(14) 0.5240(6) 0.0375(8) Uani 1.0 2 d . . .
C(5) C 0.0993(5) 0.62356(17) 0.7400(6) 0.0471(9) Uani 1.0 2 d . . .
C(6) C 0.2557(5) 0.47321(16) 0.7865(6) 0.0464(9) Uani 1.0 2 d . . .
C(7) C 0.2648(5) 0.68867(18) 0.4615(6) 0.0481(10) Uani 1.0 2 d . . .
C(8) C 0.5879(5) 0.60256(16) 0.2626(6) 0.0473(9) Uani 1.0 2 d . . .
C(9) C -0.0441(7) 0.77383(18) 0.6891(8) 0.0741(13) Uani 1.0 2 d . . .
C(10) C 0.0824(8) 0.8427(2) 0.8180(8) 0.1046(17) Uani 1.0 2 d . . .
C(11) C -0.2254(6) 0.8084(2) 0.4445(9) 0.0910(16) Uani 1.0 2 d . . .
C(12) C -0.2520(10) 0.9007(3) 0.4931(14) 0.155(3) Uani 1.0 2 d . . .
C(13) C -0.0609(15) 0.9160(3) 0.6826(13) 0.228(4) Uani 1.0 2 d . . .
H(1) H 0.1486 0.4770 0.8905 0.0583 Uiso 1.0 2 calc R . .
H(2) H 0.5928 0.6498 0.1928 0.0594 Uiso 1.0 2 calc R . .
H(3) H -0.1318 0.7660 0.8137 0.0954 Uiso 1.0 2 calc R . .
H(4) H 0.0972 0.8519 1.0082 0.1261 Uiso 1.0 2 calc R . .
H(5) H 0.2374 0.8288 0.7789 0.1261 Uiso 1.0 2 calc R . .
H(6) H -0.1636 0.7879 0.2868 0.1094 Uiso 1.0 2 calc R . .
H(7) H -0.3748 0.7940 0.4225 0.1095 Uiso 1.0 2 calc R . .
H(8) H -0.2521 0.9286 0.3438 0.1772 Uiso 1.0 2 calc R . .
H(9) H -0.3876 0.9301 0.5647 0.1773 Uiso 1.0 2 calc R . .
H(10) H -0.1363 0.9596 0.7985 0.2440 Uiso 1.0 2 calc R . .
H(11) H 0.0151 0.9411 0.5841 0.2441 Uiso 1.0 2 calc R . .

loop_
_atom_site_aniso_label
_atom_site_aniso_U_11
_atom_site_aniso_U_22
_atom_site_aniso_U_33
_atom_site_aniso_U_12
_atom_site_aniso_U_13
_atom_site_aniso_U_23
O(2) 0.0707(15) 0.0481(13) 0.0880(19) -0.0127(11) 0.0324(14) 0.0214(12)
O(3) 0.0668(14) 0.0534(13) 0.0703(17) -0.0123(11) 0.0387(13) 0.0048(11)
N(1) 0.0607(16) 0.0391(14) 0.0600(18) -0.0111(12) 0.0289(14) 0.0055(12)
C(1) 0.0428(15) 0.0408(15) 0.0419(18) -0.0129(13) 0.0116(14) 0.0056(13)
C(2) 0.0420(15) 0.0412(16) 0.0419(18) -0.0138(13) 0.0116(14) 0.0063(13)
C(3) 0.0388(14) 0.0410(15) 0.0365(17) -0.0164(12) 0.0069(13) 0.0051(13)
C(5) 0.0533(17) 0.0493(17) 0.046(2) -0.0194(15) 0.0157(16) 0.0074(15)
C(6) 0.0474(17) 0.0496(17) 0.049(2) -0.0167(14) 0.0148(15) 0.0102(15)
C(7) 0.0498(16) 0.0515(19) 0.050(2) -0.0181(15) 0.0154(16) 0.0090(16)
C(8) 0.0524(17) 0.0446(17) 0.052(2) -0.0176(14) 0.0135(16) 0.0114(15)
C(9) 0.106(3) 0.0388(18) 0.094(3) -0.0058(19) 0.067(3) 0.0017(19)
C(10) 0.183(5) 0.052(3) 0.080(4) -0.028(3) 0.040(4) -0.008(3)
C(11) 0.064(3) 0.056(3) 0.153(5) -0.0001(19) 0.034(3) 0.019(3)
C(12) 0.169(6) 0.041(3) 0.232(8) 0.008(3) 0.036(5) 0.019(4)
C(13) 0.407(10) 0.046(4) 0.157(7) -0.058(5) -0.090(7) 0.035(4)

loop_
_atom_type_symbol
_atom_type_description
_atom_type_scat_dispersion_real
_atom_type_scat_dispersion_imag
_atom_type_scat_source
C C 0.0033 0.0016
;
International Tables for Crystallography
(1992, Vol. C, Tables 4.2.6.8 and 6.1.1.4)
;
H H 0.0000 0.0000
;
International Tables for Crystallography
(1992, Vol. C, Table 6.1.1.4)
;
N N 0.0061 0.0033
;
International Tables for Crystallography
(1992, Vol. C, Tables 4.2.6.8 and 6.1.1.4)
;
O O 0.0106 0.0060
;
International Tables for Crystallography
(1992, Vol. C, Tables 4.2.6.8 and 6.1.1.4)
;

loop_
_geom_angle_atom_site_label_1
_geom_angle_atom_site_label_2
_geom_angle_atom_site_label_3
_geom_angle
_geom_angle_publ_flag
_geom_angle_site_symmetry_1
_geom_angle_site_symmetry_2
_geom_angle_site_symmetry_3
C(5) N(1) C(7) 123.8(3) yes . . .
C(5) N(1) C(9) 117.6(3) yes . . .
C(7) N(1) C(9) 118.6(3) yes . . .
C(3) C(1) C(7) 119.9(3) yes . . .
C(3) C(1) C(8) 120.3(3) yes . . .
C(7) C(1) C(8) 119.8(3) yes . . .
C(3) C(2) C(5) 120.3(3) yes . . .
C(3) C(2) C(6) 120.1(3) yes . . .
C(5) C(2) C(6) 119.6(3) yes . . .
C(1) C(3) C(2) 120.9(3) yes . . .
C(1) C(3) C(3) 119.0(3) yes . . 2_666
C(2) C(3) C(3) 120.1(3) yes . . 2_666
O(3) C(5) N(1) 121.3(3) yes . . .
O(3) C(5) C(2) 121.6(3) yes . . .
N(1) C(5) C(2) 117.1(3) yes . . .
C(2) C(6) C(8) 119.8(3) yes . . 2_666
O(2) C(7) N(1) 120.3(3) yes . . .
O(2) C(7) C(1) 121.8(3) yes . . .
N(1) C(7) C(1) 117.9(3) yes . . .
C(1) C(8) C(6) 120.8(3) yes . . 2_666
N(1) C(9) C(10) 114.5(3) yes . . .
N(1) C(9) C(11) 113.5(3) yes . . .
C(10) C(9) C(11) 106.2(3) yes . . .
C(9) C(10) C(13) 103.9(4) yes . . .
C(9) C(11) C(12) 104.4(4) yes . . .
C(11) C(12) C(13) 108.2(4) yes . . .
C(10) C(13) C(12) 113.7(5) yes . . .
C(2) C(6) H(1) 119.554 no . . .
C(8) C(6) H(1) 120.690 no 2_666 . .
C(1) C(8) H(2) 119.488 no . . .
C(6) C(8) H(2) 119.728 no 2_666 . .
N(1) C(9) H(3) 107.958 no . . .
C(10) C(9) H(3) 106.962 no . . .
C(11) C(9) H(3) 107.363 no . . .
C(9) C(10) H(4) 113.094 no . . .
C(9) C(10) H(5) 109.153 no . . .
C(13) C(10) H(4) 112.151 no . . .
C(13) C(10) H(5) 108.859 no . . .
H(4) C(10) H(5) 109.495 no . . .
C(9) C(11) H(6) 109.842 no . . .
C(9) C(11) H(7) 112.451 no . . .
C(12) C(11) H(6) 109.478 no . . .
C(12) C(11) H(7) 111.106 no . . .
H(6) C(11) H(7) 109.472 no . . .
C(11) C(12) H(8) 115.958 no . . .
C(11) C(12) H(9) 114.177 no . . .
C(13) C(12) H(8) 104.322 no . . .
C(13) C(12) H(9) 105.056 no . . .
H(8) C(12) H(9) 108.125 no . . .
C(10) C(13) H(10) 113.359 no . . .
C(10) C(13) H(11) 117.056 no . . .
C(12) C(13) H(10) 101.263 no . . .
C(12) C(13) H(11) 101.945 no . . .
H(10) C(13) H(11) 107.760 no . . .

loop_
_geom_bond_atom_site_label_1
_geom_bond_atom_site_label_2
_geom_bond_distance
_geom_bond_publ_flag
_geom_bond_site_symmetry_1
_geom_bond_site_symmetry_2
O(2) C(7) 1.218(5) yes . .
O(3) C(5) 1.213(5) yes . .
N(1) C(5) 1.404(5) yes . .
N(1) C(7) 1.398(5) yes . .
N(1) C(9) 1.484(4) yes . .
C(1) C(3) 1.405(5) yes . .
C(1) C(7) 1.479(4) yes . .
C(1) C(8) 1.366(5) yes . .
C(2) C(3) 1.402(5) yes . .
C(2) C(5) 1.489(4) yes . .
C(2) C(6) 1.372(5) yes . .
C(3) C(3) 1.398(3) yes . 2_666
C(6) C(8) 1.401(4) yes . 2_666
C(9) C(10) 1.529(6) yes . .
C(9) C(11) 1.538(5) yes . .
C(10) C(13) 1.470(7) yes . .
C(11) C(12) 1.500(6) yes . .
C(12) C(13) 1.374(9) yes . .
C(6) H(1) 0.930 no . .
C(8) H(2) 0.930 no . .
C(9) H(3) 0.980 no . .
C(10) H(4) 0.970 no . .
C(10) H(5) 0.970 no . .
C(11) H(6) 0.970 no . .
C(11) H(7) 0.970 no . .
C(12) H(8) 0.970 no . .
C(12) H(9) 0.970 no . .
C(13) H(10) 0.970 no . .
C(13) H(11) 0.970 no . .

loop_
_geom_contact_atom_site_label_1
_geom_contact_atom_site_label_2
_geom_contact_distance
_geom_contact_publ_flag
_geom_contact_site_symmetry_1
_geom_contact_site_symmetry_2
O(2) C(5) 3.566(5) no . .
O(2) C(8) 2.805(4) no . .
O(2) C(9) 2.735(6) no . .
O(2) C(10) 2.922(5) no . .
O(2) C(11) 2.963(5) no . .
O(2) C(12) 3.587(6) no . .
O(2) C(13) 3.417(7) no . .
O(3) C(6) 2.807(4) no . .
O(3) C(7) 3.568(5) no . .
O(3) C(9) 2.735(5) no . .
N(1) C(3) 2.835(4) no . .
N(1) C(13) 3.598(6) no . .
C(1) C(2) 2.781(4) no . 2_666
C(1) C(5) 2.876(5) no . .
C(2) C(7) 2.864(5) no . .
C(3) C(6) 2.791(5) no . 2_666
C(3) C(8) 2.771(5) no . 2_666
C(5) C(11) 3.546(5) no . .
C(7) C(10) 3.072(5) no . .
C(7) C(11) 3.099(5) no . .
O(2) O(3) 3.449(4) no . 1_554
O(2) C(9) 3.578(5) no . 1_554
O(2) C(10) 3.259(5) no . 1_554
O(2) C(11) 3.394(5) no . 1_655
O(3) O(2) 3.449(4) no . 1_556
O(3) C(1) 3.576(4) no . 1_455
O(3) C(1) 3.435(4) no . 1_556
O(3) C(6) 3.321(5) no . 2_567
O(3) C(7) 3.303(4) no . 1_556
O(3) C(8) 3.483(4) no . 1_455
O(3) C(8) 3.526(5) no . 1_456
C(1) O(3) 3.435(4) no . 1_554
C(1) O(3) 3.576(4) no . 1_655
C(2) C(6) 3.496(4) no . 2_566
C(2) C(6) 3.479(4) no . 2_667
C(2) C(8) 3.359(4) no . 1_556
C(5) C(6) 3.513(5) no . 2_566
C(5) C(8) 3.514(4) no . 1_455
C(5) C(8) 3.468(4) no . 1_556
C(6) O(3) 3.321(5) no . 2_567
C(6) C(2) 3.496(4) no . 2_566
C(6) C(2) 3.479(4) no . 2_667
C(6) C(5) 3.513(5) no . 2_566
C(6) C(6) 3.462(4) no . 2_667
C(7) O(3) 3.303(4) no . 1_554
C(8) O(3) 3.526(5) no . 1_654
C(8) O(3) 3.483(4) no . 1_655
C(8) C(2) 3.359(4) no . 1_554
C(8) C(5) 3.468(4) no . 1_554
C(8) C(5) 3.514(4) no . 1_655
C(9) O(2) 3.578(5) no . 1_556
C(10) O(2) 3.259(5) no . 1_556
C(11) O(2) 3.394(5) no . 1_455
O(2) H(2) 2.5131 no . .
O(2) H(5) 2.3839 no . .
O(2) H(6) 2.4215 no . .
O(2) H(11) 3.3171 no . .
O(3) H(1) 2.5151 no . .
O(3) H(3) 2.2599 no . .
N(1) H(4) 3.0705 no . .
N(1) H(5) 2.5353 no . .
N(1) H(6) 2.5556 no . .
N(1) H(7) 3.0168 no . .
C(1) H(1) 3.2441 no . 2_666
C(2) H(2) 3.2349 no . 2_666
C(3) H(1) 3.2419 no . .
C(3) H(2) 3.2409 no . .
C(5) H(1) 2.6118 no . .
C(5) H(3) 2.4569 no . .
C(7) H(2) 2.6032 no . .
C(7) H(3) 3.2700 no . .
C(7) H(5) 2.6557 no . .
C(7) H(6) 2.7046 no . .
C(9) H(8) 3.1849 no . .
C(9) H(9) 2.9273 no . .
C(9) H(10) 3.0059 no . .
C(9) H(11) 3.0612 no . .
C(10) H(6) 2.9434 no . .
C(10) H(7) 3.2229 no . .
C(10) H(8) 3.0609 no . .
C(10) H(9) 2.9131 no . .
C(11) H(4) 3.2027 no . .
C(11) H(5) 2.9773 no . .
C(11) H(10) 2.9899 no . .
C(11) H(11) 2.8729 no . .
C(12) H(3) 2.8490 no . .
C(12) H(4) 3.0515 no . .
C(12) H(5) 2.9820 no . .
C(13) H(3) 2.8632 no . .
C(13) H(6) 2.8265 no . .
C(13) H(7) 3.0853 no . .
H(1) H(2) 2.3371 no . 2_666
H(3) H(4) 2.2165 no . .
H(3) H(5) 2.7583 no . .
H(3) H(6) 2.7928 no . .
H(3) H(7) 2.2355 no . .
H(3) H(9) 3.0806 no . .
H(3) H(10) 3.2492 no . .
H(4) H(9) 3.3450 no . .
H(4) H(10) 2.2231 no . .
H(4) H(11) 2.7352 no . .
H(5) H(6) 3.1918 no . .
H(5) H(8) 3.4518 no . .
H(5) H(10) 2.7136 no . .
H(5) H(11) 2.2253 no . .
H(6) H(8) 2.2654 no . .
H(6) H(9) 2.8050 no . .
H(6) H(11) 3.0941 no . .
H(7) H(8) 2.6678 no . .
H(7) H(9) 2.2760 no . .
H(7) H(10) 3.5604 no . .
H(8) H(10) 2.3275 no . .
H(8) H(11) 1.8201 no . .
H(9) H(10) 1.8247 no . .
H(9) H(11) 2.4636 no . .
O(2) H(3) 3.2354 no . 1_554
O(2) H(4) 2.5451 no . 1_554
O(2) H(5) 3.4656 no . 1_554
O(2) H(7) 2.4253 no . 1_655
O(3) H(1) 2.6042 no . 2_567
O(3) H(2) 3.0088 no . 1_456
O(3) H(6) 3.1959 no . 1_556
N(1) H(2) 3.5688 no . 1_455
N(1) H(2) 3.5876 no . 1_556
C(1) H(7) 3.5988 no . 1_655
C(2) H(1) 3.4078 no . 2_566
C(2) H(2) 3.4858 no . 1_556
C(3) H(1) 3.4476 no . 1_554
C(3) H(1) 3.4798 no . 2_667
C(5) H(1) 3.5491 no . 2_567
C(5) H(2) 3.3953 no . 1_556
C(6) H(1) 3.1785 no . 2_567
C(7) H(7) 3.1993 no . 1_655
C(8) H(7) 3.2402 no . 1_655
C(9) H(6) 3.3482 no . 1_556
C(10) H(6) 3.5096 no . 1_556
C(11) H(2) 3.1221 no . 1_455
C(11) H(3) 3.4298 no . 1_554
C(12) H(4) 3.5680 no . 1_554
C(12) H(9) 3.0921 no . 2_476
C(12) H(11) 3.4413 no . 2_576
C(13) H(10) 3.3337 no . 2_577
C(13) H(11) 3.0532 no . 2_576
H(1) O(3) 2.6042 no . 2_567
H(1) C(2) 3.4078 no . 2_566
H(1) C(3) 3.4476 no . 1_556
H(1) C(3) 3.4798 no . 2_667
H(1) C(5) 3.5491 no . 2_567
H(1) C(6) 3.1785 no . 2_567
H(1) H(1) 2.2742 no . 2_567
H(2) O(3) 3.0088 no . 1_654
H(2) N(1) 3.5876 no . 1_554
H(2) N(1) 3.5688 no . 1_655
H(2) C(2) 3.4858 no . 1_554
H(2) C(5) 3.3953 no . 1_554
H(2) C(11) 3.1221 no . 1_655
H(2) H(6) 2.9730 no . 1_655
H(2) H(7) 2.5630 no . 1_655
H(3) O(2) 3.2354 no . 1_556
H(3) C(11) 3.4298 no . 1_556
H(3) H(6) 2.4987 no . 1_556
H(4) O(2) 2.5451 no . 1_556
H(4) C(12) 3.5680 no . 1_556
H(4) H(6) 2.8773 no . 1_556
H(4) H(7) 3.3716 no . 1_656
H(4) H(8) 2.9915 no . 1_556
H(4) H(10) 3.2169 no . 2_577
H(4) H(11) 3.2530 no . 1_556
H(5) O(2) 3.4656 no . 1_556
H(5) H(7) 3.2343 no . 1_655
H(6) O(3) 3.1959 no . 1_554
H(6) C(9) 3.3482 no . 1_554
H(6) C(10) 3.5096 no . 1_554
H(6) H(2) 2.9730 no . 1_455
H(6) H(3) 2.4987 no . 1_554
H(6) H(4) 2.8773 no . 1_554
H(7) O(2) 2.4253 no . 1_455
H(7) C(1) 3.5988 no . 1_455
H(7) C(7) 3.1993 no . 1_455
H(7) C(8) 3.2402 no . 1_455
H(7) H(2) 2.5630 no . 1_455
H(7) H(4) 3.3716 no . 1_454
H(7) H(5) 3.2343 no . 1_455
H(8) H(4) 2.9915 no . 1_554
H(8) H(9) 2.8375 no . 2_476
H(8) H(10) 3.2512 no . 1_554
H(8) H(11) 2.8419 no . 2_576
H(9) C(12) 3.0921 no . 2_476
H(9) H(8) 2.8375 no . 2_476
H(9) H(9) 2.4786 no . 2_476
H(9) H(10) 3.2923 no . 2_476
H(9) H(11) 3.5902 no . 1_455
H(10) C(13) 3.3337 no . 2_577
H(10) H(4) 3.2169 no . 2_577
H(10) H(8) 3.2512 no . 1_556
H(10) H(9) 3.2923 no . 2_476
H(10) H(10) 2.7485 no . 2_577
H(10) H(11) 3.1157 no . 2_576
H(10) H(11) 3.4037 no . 2_577
H(11) C(12) 3.4413 no . 2_576
H(11) C(13) 3.0532 no . 2_576
H(11) H(4) 3.2530 no . 1_554
H(11) H(8) 2.8419 no . 2_576
H(11) H(9) 3.5902 no . 1_655
H(11) H(10) 3.1157 no . 2_576
H(11) H(10) 3.4037 no . 2_577
H(11) H(11) 2.2282 no . 2_576

loop_
_geom_torsion_atom_site_label_1
_geom_torsion_atom_site_label_2
_geom_torsion_atom_site_label_3
_geom_torsion_atom_site_label_4
_geom_torsion
_geom_torsion_publ_flag
_geom_torsion_site_symmetry_1
_geom_torsion_site_symmetry_2
_geom_torsion_site_symmetry_3
_geom_torsion_site_symmetry_4
C(5) N(1) C(7) O(2) 176.9(3) no . . . .
C(5) N(1) C(7) C(1) -4.3(4) no . . . .
C(7) N(1) C(5) O(3) -177.8(3) no . . . .
C(7) N(1) C(5) C(2) 2.3(4) no . . . .
C(5) N(1) C(9) C(10) 122.7(3) no . . . .
C(5) N(1) C(9) C(11) -115.1(3) no . . . .
C(9) N(1) C(5) O(3) 0.7(4) no . . . .
C(9) N(1) C(5) C(2) -179.2(3) no . . . .
C(7) N(1) C(9) C(10) -58.7(4) no . . . .
C(7) N(1) C(9) C(11) 63.4(4) no . . . .
C(9) N(1) C(7) O(2) -1.6(4) no . . . .
C(9) N(1) C(7) C(1) 177.2(3) no . . . .
C(3) C(1) C(7) O(2) -177.9(3) no . . . .
C(3) C(1) C(7) N(1) 3.3(4) no . . . .
C(7) C(1) C(3) C(2) -0.4(4) no . . . .
C(7) C(1) C(3) C(3) 179.9(2) no . . . 2_666
C(3) C(1) C(8) C(6) 0.5(4) no . . . 2_666
C(8) C(1) C(3) C(2) 179.5(2) no . . . .
C(8) C(1) C(3) C(3) -0.3(4) no . . . 2_666
C(7) C(1) C(8) C(6) -179.6(2) no . . . 2_666
C(8) C(1) C(7) O(2) 2.3(4) no . . . .
C(8) C(1) C(7) N(1) -176.5(3) no . . . .
C(3) C(2) C(5) O(3) -179.1(3) no . . . .
C(3) C(2) C(5) N(1) 0.9(4) no . . . .
C(5) C(2) C(3) C(1) -1.7(4) no . . . .
C(5) C(2) C(3) C(3) 178.0(2) no . . . 2_666
C(3) C(2) C(6) C(8) 0.2(4) no . . . 2_666
C(6) C(2) C(3) C(1) 179.8(2) no . . . .
C(6) C(2) C(3) C(3) -0.5(4) no . . . 2_666
C(5) C(2) C(6) C(8) -178.3(2) no . . . 2_666
C(6) C(2) C(5) O(3) -0.5(4) no . . . .
C(6) C(2) C(5) N(1) 179.4(2) no . . . .
C(1) C(3) C(3) C(1) -180(358250) no . . 2_666 2_666
C(1) C(3) C(3) C(2) -0.3(4) no . . 2_666 2_666
C(2) C(3) C(3) C(1) 0.3(4) no . . 2_666 2_666
C(2) C(3) C(3) C(2) 180(358250) no . . 2_666 2_666
C(2) C(6) C(8) C(1) 0.3(4) no . . 2_666 2_666
N(1) C(9) C(10) C(13) 137.8(3) no . . . .
N(1) C(9) C(11) C(12) -144.9(3) no . . . .
C(10) C(9) C(11) C(12) -18.3(4) no . . . .
C(11) C(9) C(10) C(13) 11.7(4) no . . . .
C(9) C(10) C(13) C(12) -0.2(7) no . . . .
C(9) C(11) C(12) C(13) 18.5(6) no . . . .
C(11) C(12) C(13) C(10) -11.8(9) no . . . .
